data_7117133
loop_
_publ_author_name
'Paul A. Shaw'
'Jessica M. Phillips'
'Christopher P. Newman'
'Guy J. Clarkson'
'Jonathan P. Rourke'

_publ_section_title
;
 Intramolecular transcyclometallation: the exchange of an aryl-Pt bond for
 an alkyl-Pt bond via an agostic intermediate
;
_journal_coden_Cambridge 182
_journal_name_full Chem.Commun.
_journal_page_first 8365
_journal_paper_doi 10.1039/C5cc02355F
_journal_volume 51
_journal_year 2015
_chemical_formula_sum 'C20 H16 Cl3 F2 N O Pt S'
_chemical_formula_weight 657.84
_chemical_name_systematic
;
 ?
;
_space_group_IT_number 4
_symmetry_cell_setting monoclinic
_symmetry_space_group_name_Hall 'P 2yb'
_symmetry_space_group_name_H-M 'P 1 21 1'
_atom_sites_solution_hydrogens geom
_atom_sites_solution_primary direct
_atom_sites_solution_secondary difmap
_audit_creation_method SHELXL-97
_audit_update_record
;
2015-03-20 deposited with the CCDC.
2015-04-17 downloaded from the CCDC.
;
_cell_angle_alpha 90.00
_cell_angle_beta 96.001(10)
_cell_angle_gamma 90.00
_cell_formula_units_Z 2
_cell_length_a 5.897(2)
_cell_length_b 13.924(5)
_cell_length_c 12.852(4)
_cell_measurement_reflns_used 6314
_cell_measurement_temperature 180(2)
_cell_measurement_theta_max 20
_cell_measurement_theta_min 3
_cell_volume 1049.5(6)
_computing_cell_refinement 'SAINT (Siemens, 1995)'
_computing_data_collection 'SMART (Siemens, 1994)'
_computing_data_reduction 'SAINT (Siemens, 1995)'
_computing_molecular_graphics 'SHELXTL (Sheldrick, 1997)'
_computing_publication_material 'SHELXTL (Sheldrick, 1997)'
_computing_structure_refinement 'SHELXL-97 (Sheldrick, 1997)'
_computing_structure_solution 'SHELXS-97 (Sheldrick, 1990)'
_diffrn_ambient_temperature 180(2)
_diffrn_detector_area_resol_mean 8.192
_diffrn_measured_fraction_theta_full 0.922
_diffrn_measured_fraction_theta_max 0.922
_diffrn_measurement_device_type 'Siemens SMART diffractometer'
_diffrn_measurement_method '\w scans'
_diffrn_radiation_monochromator graphite
_diffrn_radiation_source 'normal-focus sealed tube'
_diffrn_radiation_type MoK\a
_diffrn_radiation_wavelength 0.71073
_diffrn_reflns_av_R_equivalents 0.0291
_diffrn_reflns_av_sigmaI/netI 0.0515
_diffrn_reflns_limit_h_max 7
_diffrn_reflns_limit_h_min -7
_diffrn_reflns_limit_k_max 15
_diffrn_reflns_limit_k_min -18
_diffrn_reflns_limit_l_max 17
_diffrn_reflns_limit_l_min -16
_diffrn_reflns_number 6529
_diffrn_reflns_theta_full 28.81
_diffrn_reflns_theta_max 28.81
_diffrn_reflns_theta_min 2.16
_diffrn_standards_decay_% nil
_exptl_absorpt_coefficient_mu 7.196
_exptl_absorpt_correction_T_max 0.83
_exptl_absorpt_correction_T_min 0.49
_exptl_absorpt_correction_type multi-scan
_exptl_absorpt_process_details 'SADABS (Sheldrick, 1996)'
_exptl_crystal_colour yellow
_exptl_crystal_density_diffrn 2.082
_exptl_crystal_density_method 'not measured'
_exptl_crystal_description rod
_exptl_crystal_F_000 628
_exptl_crystal_recrystallization_method 'Re-crystallisation from solvent: chloroform ata_global'
_exptl_crystal_size_max 0.80
_exptl_crystal_size_mid 0.14
_exptl_crystal_size_min 0.12
_refine_diff_density_max 1.691
_refine_diff_density_min -1.107
_refine_diff_density_rms 0.132
_refine_ls_abs_structure_details 'Flack H D (1983), Acta Cryst. A39, 876-881'
_refine_ls_abs_structure_Flack 0.00(8)
_refine_ls_extinction_coef 0.0002(3)
_refine_ls_extinction_expression Fc^*^=kFc[1+0.001xFc^2^\l^3^/sin(2\q)]^-1/4^
_refine_ls_extinction_method SHELXL
_refine_ls_goodness_of_fit_ref 1.004
_refine_ls_hydrogen_treatment mixed
_refine_ls_matrix_type full
_refine_ls_number_parameters 266
_refine_ls_number_reflns 3773
_refine_ls_number_restraints 1
_refine_ls_restrained_S_all 1.004
_refine_ls_R_factor_all 0.0306
_refine_ls_R_factor_gt 0.0285
_refine_ls_shift/su_max 0.001
_refine_ls_shift/su_mean 0.000
_refine_ls_structure_factor_coef Fsqd
_refine_ls_weighting_details 'calc w=1/[\s^2^(Fo^2^)+(0.0280P)^2^+0.0000P] where P=(Fo^2^+2Fc^2^)/3'
_refine_ls_weighting_scheme calc
_refine_ls_wR_factor_gt 0.0642
_refine_ls_wR_factor_ref 0.0648
_reflns_number_gt 3532
_reflns_number_total 3773
_reflns_threshold_expression >2sigma(I)
_cod_data_source_file c5cc02355f2.cif
_cod_data_source_block cn10
_cod_original_cell_volume 1049.4(6)
_cod_original_sg_symbol_H-M 2(1)
_cod_database_code 7117133

loop_
_symmetry_equiv_pos_as_xyz
'x, y, z'
'-x, y+1/2, -z'

loop_
_atom_site_label
_atom_site_type_symbol
_atom_site_fract_x
_atom_site_fract_y
_atom_site_fract_z
_atom_site_U_iso_or_equiv
_atom_site_adp_type
_atom_site_occupancy
_atom_site_symmetry_multiplicity
_atom_site_calc_flag
_atom_site_refinement_flags
_atom_site_disorder_assembly
_atom_site_disorder_group
Pt1 Pt -0.01564(3) 0.73841(3) 0.701481(15) 0.01894(8) Uani 1 1 d . . .
F1 F -0.7275(8) 0.5097(4) 0.8155(4) 0.0446(13) Uani 1 1 d . . .
C1 C -0.5832(14) 0.5842(6) 0.8375(6) 0.0314(17) Uani 1 1 d . . .
C2 C -0.4305(13) 0.6074(6) 0.7662(6) 0.0287(17) Uani 1 1 d . . .
H2A H -0.4349 0.5727 0.7024 0.034 Uiso 1 1 calc R . .
C3 C -0.2698(12) 0.6811(5) 0.7867(5) 0.0247(15) Uani 1 1 d . . .
C4 C -0.2774(11) 0.7310(11) 0.8821(5) 0.0278(17) Uani 1 1 d . . .
C5 C -0.4372(14) 0.7075(6) 0.9506(6) 0.033(2) Uani 1 1 d . . .
H5A H -0.4416 0.7437 1.0130 0.040 Uiso 1 1 calc R . .
C6 C -0.5899(14) 0.6323(6) 0.9297(6) 0.0338(19) Uani 1 1 d . . .
H6A H -0.6951 0.6151 0.9777 0.041 Uiso 1 1 calc R . .
C7 C -0.1088(14) 0.8065(5) 0.9067(6) 0.0288(17) Uani 1 1 d . . .
N8 N 0.0292(10) 0.8211(4) 0.8313(4) 0.0234(13) Uani 1 1 d . . .
C9 C 0.2030(14) 0.8844(5) 0.8402(6) 0.0297(17) Uani 1 1 d . . .
C10 C 0.2437(17) 0.9397(6) 0.9308(7) 0.039(2) Uani 1 1 d . . .
H10A H 0.3669 0.9840 0.9388 0.047 Uiso 1 1 calc R . .
C11 C 0.1014(19) 0.9287(7) 1.0085(6) 0.045(2) Uani 1 1 d . . .
H11A H 0.1243 0.9661 1.0705 0.054 Uiso 1 1 calc R . .
C12 C -0.0743(17) 0.8630(7) 0.9958(6) 0.041(2) Uani 1 1 d . . .
H12A H -0.1735 0.8563 1.0491 0.050 Uiso 1 1 calc R . .
C13 C 0.3246(14) 0.8888(5) 0.7444(6) 0.0300(17) Uani 1 1 d . . .
C14 C 0.2447(12) 0.8267(5) 0.6626(6) 0.0242(15) Uani 1 1 d . . .
C15 C 0.3472(12) 0.8351(5) 0.5698(6) 0.0260(15) Uani 1 1 d . . .
H15A H 0.2941 0.7983 0.5099 0.031 Uiso 1 1 calc R . .
F16 F 0.6204(10) 0.9047(4) 0.4720(4) 0.0524(15) Uani 1 1 d . . .
C16 C 0.5291(15) 0.8985(6) 0.5671(7) 0.037(2) Uani 1 1 d . . .
C17 C 0.6161(15) 0.9546(6) 0.6466(7) 0.037(2) Uani 1 1 d . . .
H17A H 0.7447 0.9946 0.6407 0.045 Uiso 1 1 calc R . .
C18 C 0.5104(15) 0.9513(6) 0.7366(8) 0.036(2) Uani 1 1 d . . .
H18A H 0.5626 0.9913 0.7940 0.044 Uiso 1 1 calc R . .
S20 S -0.0429(3) 0.64434(13) 0.56396(13) 0.0202(3) Uani 1 1 d . . .
O21 O 0.1309(9) 0.6502(4) 0.4900(4) 0.0289(12) Uani 1 1 d . . .
C22 C -0.0424(14) 0.5209(5) 0.5998(6) 0.0290(16) Uani 1 1 d . . .
H22A H -0.0954 0.4820 0.5385 0.044 Uiso 1 1 calc R . .
H22B H -0.1443 0.5113 0.6545 0.044 Uiso 1 1 calc R . .
H22C H 0.1127 0.5015 0.6263 0.044 Uiso 1 1 calc R . .
C23 C -0.3105(13) 0.6558(6) 0.4889(6) 0.0313(17) Uani 1 1 d . . .
H23A H -0.3247 0.6065 0.4341 0.047 Uiso 1 1 calc R . .
H23B H -0.3225 0.7196 0.4566 0.047 Uiso 1 1 calc R . .
H23C H -0.4325 0.6475 0.5344 0.047 Uiso 1 1 calc R . .
C01 C 0.1378(14) 0.7110(6) 1.2628(6) 0.034(2) Uani 1 1 d . . .
H01A H 0.1577 0.6776 1.3321 0.041 Uiso 1 1 calc R . .
Cl1 Cl 0.0056(5) 0.63166(19) 1.1707(2) 0.0566(7) Uani 1 1 d . . .
Cl2 Cl -0.0328(5) 0.81326(17) 1.27500(19) 0.0501(6) Uani 1 1 d . . .
Cl3 Cl 0.4077(4) 0.7439(5) 1.22971(17) 0.0731(8) Uani 1 1 d . . .

loop_
_atom_site_aniso_label
_atom_site_aniso_U_11
_atom_site_aniso_U_22
_atom_site_aniso_U_33
_atom_site_aniso_U_23
_atom_site_aniso_U_13
_atom_site_aniso_U_12
Pt1 0.02083(11) 0.01817(11) 0.01778(11) 0.00009(19) 0.00178(7) 0.0005(2)
F1 0.038(3) 0.055(4) 0.041(3) 0.010(2) 0.009(2) -0.016(2)
C1 0.031(4) 0.034(4) 0.030(4) 0.008(3) 0.006(3) 0.000(3)
C2 0.033(4) 0.031(4) 0.023(3) 0.002(3) 0.005(3) 0.002(3)
C3 0.027(4) 0.030(4) 0.017(3) 0.009(3) 0.002(3) 0.003(3)
C4 0.031(3) 0.031(5) 0.021(3) 0.007(5) 0.000(2) 0.005(5)
C5 0.037(4) 0.043(5) 0.020(3) 0.005(3) 0.006(3) 0.014(3)
C6 0.031(4) 0.047(5) 0.026(4) 0.013(4) 0.011(3) 0.008(4)
C7 0.039(4) 0.025(4) 0.023(3) 0.004(3) 0.002(3) 0.012(3)
N8 0.032(3) 0.019(3) 0.019(3) 0.005(2) 0.004(2) 0.006(3)
C9 0.038(5) 0.018(4) 0.030(4) 0.003(3) -0.010(3) 0.005(3)
C10 0.050(6) 0.029(4) 0.036(4) -0.003(4) -0.009(4) -0.002(4)
C11 0.077(7) 0.035(5) 0.021(4) -0.009(4) -0.006(4) 0.002(5)
C12 0.060(6) 0.048(6) 0.017(4) -0.004(4) 0.004(4) 0.006(5)
C13 0.034(4) 0.022(4) 0.033(4) 0.003(3) -0.004(3) 0.000(3)
C14 0.023(4) 0.016(3) 0.032(4) 0.004(3) -0.002(3) 0.001(3)
C15 0.026(4) 0.023(4) 0.028(4) 0.004(3) 0.002(3) -0.002(3)
F16 0.055(3) 0.047(3) 0.061(3) -0.006(3) 0.030(3) -0.023(3)
C16 0.036(5) 0.027(4) 0.050(5) 0.006(4) 0.014(4) -0.002(3)
C17 0.030(4) 0.026(4) 0.054(5) 0.004(4) -0.002(4) -0.005(3)
C18 0.040(5) 0.022(4) 0.046(5) -0.004(4) -0.006(4) -0.006(3)
S20 0.0190(8) 0.0215(8) 0.0200(7) -0.0002(7) 0.0019(6) -0.0006(7)
O21 0.028(3) 0.034(3) 0.026(3) -0.005(2) 0.009(2) -0.006(2)
C22 0.031(4) 0.022(4) 0.035(4) 0.000(3) 0.008(3) 0.003(3)
C23 0.030(4) 0.034(4) 0.028(4) 0.001(3) -0.007(3) -0.002(3)
C01 0.033(4) 0.042(6) 0.028(4) 0.003(3) 0.003(3) 0.003(3)
Cl1 0.0712(17) 0.0430(14) 0.0536(13) -0.0195(12) -0.0031(13) 0.0050(12)
Cl2 0.0654(16) 0.0365(13) 0.0482(12) -0.0100(10) 0.0044(11) 0.0106(11)
Cl3 0.0409(11) 0.128(2) 0.0509(11) 0.006(3) 0.0077(9) -0.018(3)

loop_
_atom_type_symbol
_atom_type_description
_atom_type_scat_dispersion_real
_atom_type_scat_dispersion_imag
_atom_type_scat_source
C C 0.0033 0.0016 'International Tables Vol C Tables 4.2.6.8 and 6.1.1.4'
H H 0.0000 0.0000 'International Tables Vol C Tables 4.2.6.8 and 6.1.1.4'
O O 0.0106 0.0060 'International Tables Vol C Tables 4.2.6.8 and 6.1.1.4'
F F 0.0171 0.0103 'International Tables Vol C Tables 4.2.6.8 and 6.1.1.4'
S S 0.1246 0.1234 'International Tables Vol C Tables 4.2.6.8 and 6.1.1.4'
N N 0.0061 0.0033 'International Tables Vol C Tables 4.2.6.8 and 6.1.1.4'
Cl Cl 0.1484 0.1585 'International Tables Vol C Tables 4.2.6.8 and 6.1.1.4'
Pt Pt -1.7033 8.3905 'International Tables Vol C Tables 4.2.6.8 and 6.1.1.4'

loop_
_geom_angle_atom_site_label_1
_geom_angle_atom_site_label_2
_geom_angle_atom_site_label_3
_geom_angle
_geom_angle_site_symmetry_1
_geom_angle_site_symmetry_3
N8 Pt1 C14 79.9(3) . .
N8 Pt1 C3 79.9(3) . .
C14 Pt1 C3 159.8(3) . .
N8 Pt1 S20 176.28(18) . .
C14 Pt1 S20 98.9(2) . .
C3 Pt1 S20 101.4(2) . .
F1 C1 C6 118.8(7) . .
F1 C1 C2 118.6(7) . .
C6 C1 C2 122.6(8) . .
C1 C2 C3 121.3(7) . .
C2 C3 C4 116.1(7) . .
C2 C3 Pt1 133.1(6) . .
C4 C3 Pt1 110.7(6) . .
C5 C4 C3 121.2(10) . .
C5 C4 C7 121.5(8) . .
C3 C4 C7 117.4(7) . .
C6 C5 C4 121.5(8) . .
C1 C6 C5 117.4(7) . .
N8 C7 C12 117.5(8) . .
N8 C7 C4 113.7(6) . .
C12 C7 C4 128.7(8) . .
C7 N8 C9 123.3(7) . .
C7 N8 Pt1 118.2(5) . .
C9 N8 Pt1 118.4(5) . .
N8 C9 C10 119.7(8) . .
N8 C9 C13 112.5(7) . .
C10 C9 C13 127.7(8) . .
C11 C10 C9 118.6(8) . .
C10 C11 C12 119.7(8) . .
C11 C12 C7 121.2(8) . .
C14 C13 C18 121.9(8) . .
C14 C13 C9 116.2(7) . .
C18 C13 C9 121.9(7) . .
C15 C14 C13 116.5(7) . .
C15 C14 Pt1 130.8(6) . .
C13 C14 Pt1 112.6(6) . .
C16 C15 C14 118.5(7) . .
C17 C16 F16 118.7(8) . .
C17 C16 C15 125.6(8) . .
F16 C16 C15 115.6(8) . .
C16 C17 C18 116.8(8) . .
C17 C18 C13 120.4(8) . .
O21 S20 C23 106.5(3) . .
O21 S20 C22 103.8(3) . .
C23 S20 C22 101.9(4) . .
O21 S20 Pt1 119.4(2) . .
C23 S20 Pt1 111.9(3) . .
C22 S20 Pt1 111.7(3) . .
Cl1 C01 Cl3 110.8(5) . .
Cl1 C01 Cl2 110.8(4) . .
Cl3 C01 Cl2 110.6(5) . .

loop_
_geom_bond_atom_site_label_1
_geom_bond_atom_site_label_2
_geom_bond_distance
_geom_bond_site_symmetry_2
Pt1 N8 2.021(6) .
Pt1 C14 2.069(7) .
Pt1 C3 2.104(7) .
Pt1 S20 2.1922(18) .
F1 C1 1.353(9) .
C1 C6 1.366(12) .
C1 C2 1.388(11) .
C2 C3 1.403(11) .
C3 C4 1.413(12) .
C4 C5 1.394(10) .
C4 C7 1.459(15) .
C5 C6 1.389(12) .
C7 N8 1.345(9) .
C7 C12 1.387(11) .
N8 C9 1.348(10) .
C9 C10 1.395(11) .
C9 C13 1.490(12) .
C10 C11 1.379(14) .
C11 C12 1.379(13) .
C13 C14 1.403(11) .
C13 C18 1.411(12) .
C14 C15 1.397(10) .
C15 C16 1.392(11) .
F16 C16 1.388(10) .
C16 C17 1.345(12) .
C17 C18 1.370(13) .
S20 O21 1.472(5) .
S20 C23 1.768(7) .
S20 C22 1.779(7) .
C01 Cl1 1.742(8) .
C01 Cl3 1.752(9) .
C01 Cl2 1.760(8) .

loop_
_geom_hbond_atom_site_label_D
_geom_hbond_atom_site_label_H
_geom_hbond_atom_site_label_A
_geom_hbond_distance_DH
_geom_hbond_distance_HA
_geom_hbond_distance_DA
_geom_hbond_angle_DHA
_geom_hbond_site_symmetry_A
C15 H15A O21 0.95 2.28 3.006(9) 132.8 .
C12 H12A Cl2 0.95 3.00 3.637(8) 126.1 .
C6 H6A Cl1 0.95 3.20 4.102(8) 159.3 1_455
C23 H23C O21 0.98 2.58 3.297(9) 130.2 1_455
C01 H01A O21 1.00 2.09 3.044(9) 159.4 1_556
C22 H22C F1 0.98 2.52 3.175(9) 124.3 1_655
C23 H23B Cl3 0.98 3.19 3.769(8) 119.4 1_454
C11 H11A F1 0.95 2.95 3.506(11) 118.6 2_457
C12 H12A F1 0.95 2.85 3.465(10) 123.1 2_457
C22 H22C Cl2 0.98 2.97 3.316(8) 102.0 2_547
C17 H17A O21 0.95 2.88 3.643(10) 137.8 2_656
C17 H17A Cl1 0.95 3.31 3.933(9) 125.3 2_657
C18 H18A Cl1 0.95 3.20 3.894(8) 131.0 2_657
C23 H23B F16 0.98 2.61 3.495(11) 150.2 1_455
C22 H22C F16 0.98 2.51 3.185(9) 125.8 2_646
